data_4336907
loop_
_publ_author_name
'Thomas Pugh'
'Samuel D. Cosham'
'Jeff A. Hamilton'
'Andrew J. Kingsley'
'Andrew L. Johnson'

_publ_section_title
;
 Cobalt(III) Diazabutadiene Precursors for Metal Deposition: Nanoparticle
 and Thin Film Growth
;
_journal_name_full 'Inorganic Chemistry'
_journal_page_first 13719
_journal_page_last 13729
_journal_paper_doi 10.1021/ic402317g
_journal_volume 52
_journal_year 2013
_chemical_formula_sum 'C25 H29 Co N2'
_chemical_formula_weight 416.43
_chemical_name_systematic
;
 ?
;
_space_group_IT_number 14
_symmetry_cell_setting monoclinic
_symmetry_space_group_name_Hall '-P 2yab'
_symmetry_space_group_name_H-M 'P 1 21/a 1'
_atom_sites_solution_hydrogens geom
_atom_sites_solution_primary direct
_atom_sites_solution_secondary difmap
_audit_creation_method SHELXL-97
_cell_angle_alpha 90.00
_cell_angle_beta 112.482(3)
_cell_angle_gamma 90.00
_cell_formula_units_Z 4
_cell_length_a 7.8580(4)
_cell_length_b 31.7460(18)
_cell_length_c 9.0620(4)
_cell_measurement_temperature 150(2)
_cell_volume 2088.80(19)
_computing_cell_refinement 'HKL Scalepack (Otwinowski & Minor 1997)'
_computing_data_collection 'Kappa CCD'
_computing_data_reduction 'Denzo and Scalepak (Otwinowski & Minor, 1997)'
_computing_molecular_graphics 'ORTEP 3 for Windows (Farrugia, 1997)'
_computing_publication_material 'SHELXL-97 (Sheldrick, 1997)'
_computing_structure_refinement 'SHELXL-97 (Sheldrick, 1997)'
_computing_structure_solution 'SHELXS-86 (Sheldrick, 1986)'
_diffrn_ambient_temperature 150(2)
_diffrn_measured_fraction_theta_full 0.960
_diffrn_measured_fraction_theta_max 0.960
_diffrn_measurement_device_type 'Bruker Kappa CCD Diffractometer'
_diffrn_measurement_method 'omega and phi scans'
_diffrn_radiation_monochromator graphite
_diffrn_radiation_source 'fine-focus sealed tube'
_diffrn_radiation_type MoK\a
_diffrn_radiation_wavelength 0.71073
_diffrn_reflns_av_R_equivalents 0.1655
_diffrn_reflns_av_sigmaI/netI 0.2344
_diffrn_reflns_limit_h_max 10
_diffrn_reflns_limit_h_min -10
_diffrn_reflns_limit_k_max 40
_diffrn_reflns_limit_k_min -40
_diffrn_reflns_limit_l_max 11
_diffrn_reflns_limit_l_min -10
_diffrn_reflns_number 19648
_diffrn_reflns_theta_full 27.50
_diffrn_reflns_theta_max 27.50
_diffrn_reflns_theta_min 2.75
_diffrn_standards_decay_% 0
_diffrn_standards_interval_count 0
_diffrn_standards_interval_time 0
_diffrn_standards_number 0
_exptl_absorpt_coefficient_mu 0.834
_exptl_absorpt_correction_T_max 0.9595
_exptl_absorpt_correction_T_min 0.8509
_exptl_absorpt_correction_type multi-scan
_exptl_absorpt_process_details 'SORTAV (Blessing, 1995)'
_exptl_crystal_density_diffrn 1.324
_exptl_crystal_F_000 880
_exptl_crystal_size_max 0.20
_exptl_crystal_size_mid 0.17
_exptl_crystal_size_min 0.05
_refine_diff_density_max 0.454
_refine_diff_density_min -0.535
_refine_diff_density_rms 0.103
_refine_ls_extinction_method none
_refine_ls_goodness_of_fit_ref 1.018
_refine_ls_hydrogen_treatment constr
_refine_ls_matrix_type full
_refine_ls_number_parameters 259
_refine_ls_number_reflns 4606
_refine_ls_number_restraints 0
_refine_ls_restrained_S_all 1.018
_refine_ls_R_factor_all 0.2204
_refine_ls_R_factor_gt 0.0754
_refine_ls_shift/su_max 0.000
_refine_ls_shift/su_mean 0.000
_refine_ls_structure_factor_coef Fsqd
_refine_ls_weighting_details 'calc w=1/[\s^2^(Fo^2^)+(0.0000P)^2^+4.0548P] where P=(Fo^2^+2Fc^2^)/3'
_refine_ls_weighting_scheme calc
_refine_ls_wR_factor_gt 0.0861
_refine_ls_wR_factor_ref 0.1206
_reflns_number_gt 1969
_reflns_number_total 4606
_reflns_threshold_expression >2sigma(I)
_cod_data_source_file ic402317g_si_002_2.cif
_cod_data_source_block 2d
_cod_original_cell_volume 2088.80(18)
_cod_database_code 4336907

loop_
_symmetry_equiv_pos_as_xyz
'x, y, z'
'-x+1/2, y+1/2, -z'
'-x, -y, -z'
'x-1/2, -y-1/2, z'

loop_
_atom_site_label
_atom_site_type_symbol
_atom_site_fract_x
_atom_site_fract_y
_atom_site_fract_z
_atom_site_U_iso_or_equiv
_atom_site_adp_type
_atom_site_occupancy
_atom_site_symmetry_multiplicity
_atom_site_calc_flag
_atom_site_refinement_flags
Co1 Co 0.65550(9) 0.12587(2) 0.50450(8) 0.0250(2) Uani 1 1 d .
N1 N 0.4084(5) 0.11388(12) 0.3921(4) 0.0223(10) Uani 1 1 d .
C20 C 0.2956(6) 0.12632(15) 0.4632(5) 0.0248(11) Uani 1 1 d .
H20 H 0.1665 0.1215 0.4192 0.030 Uiso 1 1 calc R
C23 C 0.7832(7) 0.14874(16) 0.9261(6) 0.0237(12) Uani 1 1 d .
N2 N 0.5680(5) 0.14966(12) 0.6474(4) 0.0238(10) Uani 1 1 d .
C14 C 0.2552(6) 0.03498(17) -0.0145(6) 0.0300(14) Uani 1 1 d .
C3 C 0.8183(7) 0.08394(17) 0.4437(7) 0.0364(15) Uani 1 1 d .
H3 H 0.7853 0.0559 0.4075 0.044 Uiso 1 1 calc R
C11 C 0.3395(6) 0.08815(15) 0.2501(6) 0.0224(12) Uani 1 1 d .
C24 C 0.9071(6) 0.17014(16) 1.0567(6) 0.0273(13) Uani 1 1 d .
H24 H 0.9778 0.1547 1.1499 0.033 Uiso 1 1 calc R
C21 C 0.3851(7) 0.14688(15) 0.6066(6) 0.0273(13) Uani 1 1 d .
H21 H 0.3234 0.1579 0.6701 0.033 Uiso 1 1 calc R
C13 C 0.2934(6) 0.07722(16) -0.0244(6) 0.0276(13) Uani 1 1 d .
H13 H 0.2917 0.0879 -0.1228 0.033 Uiso 1 1 calc R
C25 C 0.9304(6) 0.21373(17) 1.0547(6) 0.0271(13) Uani 1 1 d .
C19 C 0.2887(7) 0.02861(16) 0.4152(6) 0.0389(15) Uani 1 1 d .
H19A H 0.1771 0.0382 0.4288 0.058 Uiso 1 1 calc R
H19B H 0.3974 0.0386 0.5050 0.058 Uiso 1 1 calc R
H19C H 0.2898 -0.0022 0.4119 0.058 Uiso 1 1 calc R
C30 C 0.5893(6) 0.23980(16) 0.6336(6) 0.0366(14) Uani 1 1 d .
H30A H 0.5984 0.2256 0.5408 0.055 Uiso 1 1 calc R
H30B H 0.6395 0.2684 0.6420 0.055 Uiso 1 1 calc R
H30C H 0.4598 0.2413 0.6208 0.055 Uiso 1 1 calc R
C17 C 0.3669(6) 0.15083(15) 0.0828(6) 0.0311(14) Uani 1 1 d .
H17A H 0.2488 0.1646 0.0236 0.047 Uiso 1 1 calc R
H17B H 0.4470 0.1534 0.0228 0.047 Uiso 1 1 calc R
H17C H 0.4260 0.1643 0.1874 0.047 Uiso 1 1 calc R
C16 C 0.2916(6) 0.04599(17) 0.2612(6) 0.0278(13) Uani 1 1 d .
C12 C 0.3345(6) 0.10472(16) 0.1054(6) 0.0246(13) Uani 1 1 d .
C5 C 0.9290(7) 0.1402(2) 0.6031(7) 0.0401(16) Uani 1 1 d .
H5 H 0.9837 0.1571 0.6958 0.048 Uiso 1 1 calc R
C29 C 1.0694(6) 0.23647(17) 1.1977(6) 0.0399(15) Uani 1 1 d .
H29A H 1.0041 0.2534 1.2497 0.060 Uiso 1 1 calc R
H29B H 1.1461 0.2549 1.1619 0.060 Uiso 1 1 calc R
H29C H 1.1476 0.2158 1.2737 0.060 Uiso 1 1 calc R
C1 C 0.8563(7) 0.15506(17) 0.4462(7) 0.0380(15) Uani 1 1 d .
H1 H 0.8554 0.1835 0.4128 0.046 Uiso 1 1 calc R
C27 C 0.6973(6) 0.21539(16) 0.7830(6) 0.0244(12) Uani 1 1 d .
C2 C 0.7847(6) 0.1200(2) 0.3471(6) 0.0381(15) Uani 1 1 d .
H2 H 0.7240 0.1206 0.2342 0.046 Uiso 1 1 calc R
C18 C 0.2252(7) 0.00540(17) -0.1530(6) 0.0416(15) Uani 1 1 d .
H18A H 0.3338 -0.0126 -0.1292 0.062 Uiso 1 1 calc R
H18B H 0.2057 0.0218 -0.2497 0.062 Uiso 1 1 calc R
H18C H 0.1169 -0.0122 -0.1700 0.062 Uiso 1 1 calc R
C22 C 0.6805(6) 0.17167(16) 0.7894(6) 0.0229(12) Uani 1 1 d .
C28 C 0.7649(7) 0.10116(15) 0.9340(6) 0.0331(14) Uani 1 1 d .
H28A H 0.6680 0.0944 0.9734 0.050 Uiso 1 1 calc R
H28B H 0.8821 0.0892 1.0066 0.050 Uiso 1 1 calc R
H28C H 0.7329 0.0891 0.8272 0.050 Uiso 1 1 calc R
C26 C 0.8240(7) 0.23541(17) 0.9170(6) 0.0328(14) Uani 1 1 d .
H26 H 0.8381 0.2651 0.9140 0.039 Uiso 1 1 calc R
C4 C 0.9085(7) 0.0965(2) 0.6020(7) 0.0410(16) Uani 1 1 d .
H4 H 0.9487 0.0786 0.6928 0.049 Uiso 1 1 calc R
C15 C 0.2508(6) 0.02035(16) 0.1279(6) 0.0315(14) Uani 1 1 d .
H15 H 0.2189 -0.0082 0.1347 0.038 Uiso 1 1 calc R

loop_
_atom_site_aniso_label
_atom_site_aniso_U_11
_atom_site_aniso_U_22
_atom_site_aniso_U_33
_atom_site_aniso_U_23
_atom_site_aniso_U_13
_atom_site_aniso_U_12
Co1 0.0179(3) 0.0329(4) 0.0246(4) -0.0040(4) 0.0086(3) -0.0019(4)
N1 0.017(2) 0.033(3) 0.018(2) -0.002(2) 0.0076(19) 0.0029(19)
C20 0.018(3) 0.031(3) 0.027(3) 0.000(3) 0.009(2) 0.000(3)
C23 0.029(3) 0.026(3) 0.021(3) -0.005(3) 0.015(3) 0.000(3)
N2 0.018(2) 0.029(3) 0.024(3) -0.003(2) 0.008(2) -0.001(2)
C14 0.021(3) 0.032(4) 0.033(4) -0.003(3) 0.006(3) 0.001(2)
C3 0.035(4) 0.029(3) 0.057(4) -0.013(3) 0.030(3) -0.004(3)
C11 0.013(3) 0.029(3) 0.023(3) -0.004(3) 0.005(2) 0.002(2)
C24 0.026(3) 0.038(4) 0.018(3) 0.004(3) 0.008(2) 0.002(3)
C21 0.025(3) 0.033(3) 0.024(3) 0.001(3) 0.010(3) 0.005(3)
C13 0.021(3) 0.040(4) 0.019(3) 0.003(3) 0.004(3) 0.002(3)
C25 0.022(3) 0.041(4) 0.023(3) -0.003(3) 0.013(3) -0.003(3)
C19 0.045(4) 0.035(3) 0.037(4) 0.003(3) 0.017(3) -0.005(3)
C30 0.039(3) 0.036(4) 0.030(3) 0.005(3) 0.008(3) 0.005(3)
C17 0.031(3) 0.033(3) 0.028(3) 0.000(3) 0.010(3) -0.003(3)
C16 0.019(3) 0.036(4) 0.027(3) 0.000(3) 0.008(3) -0.002(2)
C12 0.016(3) 0.030(3) 0.024(3) -0.002(3) 0.004(2) -0.002(2)
C5 0.022(3) 0.070(5) 0.033(4) -0.024(3) 0.016(3) -0.013(3)
C29 0.031(3) 0.053(4) 0.033(3) -0.014(3) 0.008(3) -0.005(3)
C1 0.035(3) 0.028(4) 0.064(5) 0.004(3) 0.033(3) -0.001(3)
C27 0.026(3) 0.026(3) 0.025(3) -0.003(3) 0.014(3) 0.001(3)
C2 0.025(3) 0.074(5) 0.019(3) -0.005(3) 0.013(2) -0.001(3)
C18 0.042(4) 0.043(4) 0.038(4) -0.013(3) 0.013(3) -0.002(3)
C22 0.020(3) 0.033(3) 0.016(3) -0.002(3) 0.008(2) 0.002(2)
C28 0.038(3) 0.032(4) 0.030(3) 0.001(3) 0.013(3) 0.000(3)
C26 0.041(3) 0.026(3) 0.038(4) -0.008(3) 0.021(3) -0.002(3)
C4 0.025(3) 0.067(5) 0.030(4) 0.014(4) 0.009(3) 0.015(3)
C15 0.031(3) 0.023(3) 0.037(4) -0.002(3) 0.010(3) -0.004(3)

loop_
_atom_type_symbol
_atom_type_description
_atom_type_scat_dispersion_real
_atom_type_scat_dispersion_imag
_atom_type_scat_source
C C 0.0033 0.0016 'International Tables Vol C Tables 4.2.6.8 and 6.1.1.4'
H H 0.0000 0.0000 'International Tables Vol C Tables 4.2.6.8 and 6.1.1.4'
Co Co 0.3494 0.9721 'International Tables Vol C Tables 4.2.6.8 and 6.1.1.4'
N N 0.0061 0.0033 'International Tables Vol C Tables 4.2.6.8 and 6.1.1.4'

loop_
_geom_angle_atom_site_label_1
_geom_angle_atom_site_label_2
_geom_angle_atom_site_label_3
_geom_angle
N2 Co1 N1 82.91(17)
N2 Co1 C5 102.4(2)
N1 Co1 C5 173.4(2)
N2 Co1 C2 160.4(2)
N1 Co1 C2 106.98(19)
C5 Co1 C2 66.8(2)
N2 Co1 C3 152.6(2)
N1 Co1 C3 110.29(19)
C5 Co1 C3 66.6(2)
C2 Co1 C3 39.87(19)
N2 Co1 C4 116.2(2)
N1 Co1 C4 141.0(2)
C5 Co1 C4 39.8(2)
C2 Co1 C4 66.7(2)
C3 Co1 C4 39.5(2)
N2 Co1 C1 121.5(2)
N1 Co1 C1 133.9(2)
C5 Co1 C1 39.8(2)
C2 Co1 C1 39.95(19)
C3 Co1 C1 67.0(2)
C4 Co1 C1 66.9(2)
C20 N1 C11 120.3(4)
C20 N1 Co1 115.0(3)
C11 N1 Co1 124.2(3)
N1 C20 C21 113.5(4)
N1 C20 H20 123.2
C21 C20 H20 123.2
C24 C23 C22 118.7(5)
C24 C23 C28 119.6(5)
C22 C23 C28 121.8(5)
C21 N2 C22 120.4(4)
C21 N2 Co1 115.3(3)
C22 N2 Co1 124.2(3)
C15 C14 C13 117.9(5)
C15 C14 C18 121.0(5)
C13 C14 C18 121.1(5)
C4 C3 C2 108.0(5)
C4 C3 Co1 70.3(3)
C2 C3 Co1 69.6(3)
C4 C3 H3 126.0
C2 C3 H3 126.0
Co1 C3 H3 125.6
C12 C11 C16 120.9(5)
C12 C11 N1 119.3(4)
C16 C11 N1 119.7(4)
C23 C24 C25 121.7(5)
C23 C24 H24 119.1
C25 C24 H24 119.1
N2 C21 C20 113.3(4)
N2 C21 H21 123.3
C20 C21 H21 123.3
C14 C13 C12 122.4(5)
C14 C13 H13 118.8
C12 C13 H13 118.8
C26 C25 C24 117.7(5)
C26 C25 C29 121.3(5)
C24 C25 C29 120.9(5)
C16 C19 H19A 109.5
C16 C19 H19B 109.5
H19A C19 H19B 109.5
C16 C19 H19C 109.5
H19A C19 H19C 109.5
H19B C19 H19C 109.5
C27 C30 H30A 109.5
C27 C30 H30B 109.5
H30A C30 H30B 109.5
C27 C30 H30C 109.5
H30A C30 H30C 109.5
H30B C30 H30C 109.5
C12 C17 H17A 109.5
C12 C17 H17B 109.5
H17A C17 H17B 109.5
C12 C17 H17C 109.5
H17A C17 H17C 109.5
H17B C17 H17C 109.5
C15 C16 C11 118.4(5)
C15 C16 C19 120.7(5)
C11 C16 C19 120.9(5)
C13 C12 C11 117.9(5)
C13 C12 C17 119.1(5)
C11 C12 C17 123.0(5)
C4 C5 C1 109.1(5)
C4 C5 Co1 71.1(3)
C1 C5 Co1 71.1(3)
C4 C5 H5 125.4
C1 C5 H5 125.4
Co1 C5 H5 123.9
C25 C29 H29A 109.5
C25 C29 H29B 109.5
H29A C29 H29B 109.5
C25 C29 H29C 109.5
H29A C29 H29C 109.5
H29B C29 H29C 109.5
C5 C1 C2 106.9(5)
C5 C1 Co1 69.1(3)
C2 C1 Co1 69.5(3)
C5 C1 H1 126.6
C2 C1 H1 126.6
Co1 C1 H1 126.4
C26 C27 C22 117.6(5)
C26 C27 C30 121.1(5)
C22 C27 C30 121.2(4)
C3 C2 C1 108.3(5)
C3 C2 Co1 70.5(3)
C1 C2 Co1 70.6(3)
C3 C2 H2 125.8
C1 C2 H2 125.8
Co1 C2 H2 124.7
C14 C18 H18A 109.5
C14 C18 H18B 109.5
H18A C18 H18B 109.5
C14 C18 H18C 109.5
H18A C18 H18C 109.5
H18B C18 H18C 109.5
C23 C22 C27 121.5(5)
C23 C22 N2 119.4(4)
C27 C22 N2 118.8(4)
C23 C28 H28A 109.5
C23 C28 H28B 109.5
H28A C28 H28B 109.5
C23 C28 H28C 109.5
H28A C28 H28C 109.5
H28B C28 H28C 109.5
C25 C26 C27 122.7(5)
C25 C26 H26 118.7
C27 C26 H26 118.7
C3 C4 C5 107.7(5)
C3 C4 Co1 70.2(3)
C5 C4 Co1 69.1(3)
C3 C4 H4 126.2
C5 C4 H4 126.2
Co1 C4 H4 126.1
C14 C15 C16 122.3(5)
C14 C15 H15 118.8
C16 C15 H15 118.8

loop_
_geom_bond_atom_site_label_1
_geom_bond_atom_site_label_2
_geom_bond_distance
Co1 N2 1.844(4)
Co1 N1 1.855(4)
Co1 C5 2.039(5)
Co1 C2 2.051(5)
Co1 C3 2.062(5)
Co1 C4 2.064(5)
Co1 C1 2.065(5)
N1 C20 1.339(5)
N1 C11 1.443(5)
C20 C21 1.383(6)
C20 H20 0.9500
C23 C24 1.389(6)
C23 C22 1.397(6)
C23 C28 1.522(6)
N2 C21 1.343(5)
N2 C22 1.434(5)
C14 C15 1.384(6)
C14 C13 1.384(6)
C14 C18 1.513(6)
C3 C4 1.394(7)
C3 C2 1.402(7)
C3 H3 0.9500
C11 C12 1.400(6)
C11 C16 1.404(6)
C24 C25 1.397(6)
C24 H24 0.9500
C21 H21 0.9500
C13 C12 1.400(6)
C13 H13 0.9500
C25 C26 1.390(6)
C25 C29 1.520(6)
C19 C16 1.509(6)
C19 H19A 0.9800
C19 H19B 0.9800
C19 H19C 0.9800
C30 C27 1.508(6)
C30 H30A 0.9800
C30 H30B 0.9800
C30 H30C 0.9800
C17 C12 1.513(6)
C17 H17A 0.9800
C17 H17B 0.9800
C17 H17C 0.9800
C16 C15 1.389(6)
C5 C4 1.396(7)
C5 C1 1.396(7)
C5 H5 0.9500
C29 H29A 0.9800
C29 H29B 0.9800
C29 H29C 0.9800
C1 C2 1.406(7)
C1 H1 0.9500
C27 C26 1.395(6)
C27 C22 1.398(6)
C2 H2 0.9500
C18 H18A 0.9800
C18 H18B 0.9800
C18 H18C 0.9800
C28 H28A 0.9800
C28 H28B 0.9800
C28 H28C 0.9800
C26 H26 0.9500
C4 H4 0.9500
C15 H15 0.9500
